data_7051883
loop_
_publ_author_name
'Burchell, Tara J.'
'Enright, Gary D.'
'Ripmeester, John A.'

_publ_section_title
;
 Guest capture, storage and removal in the TATM host framework: a
 single-crystal study
;
_journal_issue 5
_journal_name_full 'New Journal of Chemistry'
_journal_page_first 864
_journal_paper_doi 10.1039/b718592h
_journal_volume 32
_journal_year 2008
_chemical_formula_moiety '2(C19H16O3S3) 1.0(C3H6O1)'
_chemical_formula_sum 'C41 H38 O7 S6'
_chemical_formula_weight 835.07
_chemical_name_systematic
;
?
;
_space_group_IT_number 2
_symmetry_cell_setting triclinic
_symmetry_space_group_name_Hall '-P 1'
_symmetry_space_group_name_H-M 'P -1'
_atom_sites_solution_hydrogens geom
_atom_sites_solution_primary direct
_atom_sites_solution_secondary difmap
_audit_creation_method SHELXL-97
_cell_angle_alpha 94.864(2)
_cell_angle_beta 107.949(2)
_cell_angle_gamma 95.909(2)
_cell_formula_units_Z 1
_cell_length_a 8.1097(8)
_cell_length_b 10.5562(10)
_cell_length_c 12.3382(12)
_cell_measurement_reflns_used 6448
_cell_measurement_temperature 125(2)
_cell_measurement_theta_max 28.30
_cell_measurement_theta_min 1.75
_cell_volume 991.89(17)
_computing_cell_refinement 'SAINT (Bruker 2001)'
_computing_data_collection SMART
_computing_data_reduction 'SAINT (Bruker 2001)'
_computing_structure_refinement 'SHELXL-97 (Sheldrick, 1997)'
_computing_structure_solution 'SHELXS-97 (Sheldrick, 1990)'
_diffrn_ambient_temperature 125(2)
_diffrn_measured_fraction_theta_full 0.986
_diffrn_measured_fraction_theta_max 0.986
_diffrn_measurement_device_type 'Bruker SMART 1000 CCD'
_diffrn_measurement_method '/w scans'
_diffrn_radiation_monochromator graphite
_diffrn_radiation_source 'fine-focus sealed tube'
_diffrn_radiation_type MoK\a
_diffrn_radiation_wavelength 0.71073
_diffrn_reflns_av_R_equivalents 0.0233
_diffrn_reflns_av_sigmaI/netI 0.0346
_diffrn_reflns_limit_h_max 11
_diffrn_reflns_limit_h_min -11
_diffrn_reflns_limit_k_max 14
_diffrn_reflns_limit_k_min -14
_diffrn_reflns_limit_l_max 17
_diffrn_reflns_limit_l_min -17
_diffrn_reflns_number 12473
_diffrn_reflns_theta_full 29.58
_diffrn_reflns_theta_max 29.58
_diffrn_reflns_theta_min 1.75
_diffrn_standards_number 0
_exptl_absorpt_coefficient_mu 0.395
_exptl_absorpt_correction_T_max 0.9805
_exptl_absorpt_correction_T_min 0.8908
_exptl_absorpt_correction_type multi-scan
_exptl_absorpt_process_details SADABS
_exptl_crystal_colour 'pale yellow'
_exptl_crystal_density_diffrn 1.398
_exptl_crystal_density_method 'not measured'
_exptl_crystal_description block
_exptl_crystal_F_000 436
_exptl_crystal_size_max 0.30
_exptl_crystal_size_mid 0.16
_exptl_crystal_size_min 0.05
_refine_diff_density_max 0.496
_refine_diff_density_min -0.242
_refine_diff_density_rms 0.059
_refine_ls_extinction_method none
_refine_ls_goodness_of_fit_ref 1.017
_refine_ls_hydrogen_treatment mixed
_refine_ls_matrix_type full
_refine_ls_number_parameters 291
_refine_ls_number_reflns 5501
_refine_ls_number_restraints 0
_refine_ls_restrained_S_all 1.017
_refine_ls_R_factor_all 0.0550
_refine_ls_R_factor_gt 0.0370
_refine_ls_shift/su_max 0.001
_refine_ls_shift/su_mean 0.000
_refine_ls_structure_factor_coef Fsqd
_refine_ls_weighting_details 'calc w=1/[\s^2^(Fo^2^)+(0.0495P)^2^+0.3464P] where P=(Fo^2^+2Fc^2^)/3'
_refine_ls_weighting_scheme calc
_refine_ls_wR_factor_gt 0.0898
_refine_ls_wR_factor_ref 0.0996
_reflns_number_gt 4247
_reflns_number_total 5501
_reflns_threshold_expression >2sigma(I)
_cod_data_source_file b718592h.txt
_cod_data_source_block 1
_cod_database_code 7051883

loop_
_symmetry_equiv_pos_as_xyz
'x, y, z'
'-x, -y, -z'

loop_
_atom_site_label
_atom_site_type_symbol
_atom_site_fract_x
_atom_site_fract_y
_atom_site_fract_z
_atom_site_U_iso_or_equiv
_atom_site_adp_type
_atom_site_occupancy
_atom_site_symmetry_multiplicity
_atom_site_calc_flag
_atom_site_refinement_flags
_atom_site_disorder_assembly
_atom_site_disorder_group
S1 S 0.25383(5) 0.54145(4) 0.48839(3) 0.02341(10) Uani 1 1 d . . .
S2 S 0.90941(5) 0.82727(4) 0.34053(4) 0.02501(10) Uani 1 1 d . . .
S3 S 0.06887(6) 0.80691(5) 0.00764(4) 0.03496(12) Uani 1 1 d . . .
O1 O 0.44032(17) 0.53610(12) 0.73785(11) 0.0333(3) Uani 1 1 d . . .
O2 O 1.13927(15) 1.06694(12) 0.35668(11) 0.0319(3) Uani 1 1 d . . .
O3 O 0.0214(2) 0.58023(15) -0.16190(11) 0.0496(4) Uani 1 1 d . . .
C1 C 0.40661(19) 0.82954(15) 0.32859(13) 0.0209(3) Uani 1 1 d . . .
H1 H 0.3728 0.9112 0.3573 0.025 Uiso 1 1 calc R . .
C2 C 0.37773(19) 0.73042(14) 0.40532(13) 0.0201(3) Uani 1 1 d . . .
C3 C 0.48005(19) 0.74057(14) 0.52271(13) 0.0196(3) Uani 1 1 d . . .
C4 C 0.42833(19) 0.64590(14) 0.57918(13) 0.0205(3) Uani 1 1 d . . .
C5 C 0.2509(2) 0.62598(15) 0.37564(13) 0.0229(3) Uani 1 1 d . . .
C6 C 0.5015(2) 0.62569(16) 0.69980(14) 0.0249(3) Uani 1 1 d . . .
C7 C 0.6549(3) 0.7181(2) 0.77415(16) 0.0431(5) Uani 1 1 d . . .
H7A H 0.6618 0.7171 0.8548 0.065 Uiso 1 1 calc R . .
H7B H 0.6410 0.8047 0.7529 0.065 Uiso 1 1 calc R . .
H7C H 0.7625 0.6931 0.7635 0.065 Uiso 1 1 calc R . .
C8 C 0.59831(19) 0.85689(14) 0.33783(12) 0.0196(3) Uani 1 1 d . . .
C9 C 0.6883(2) 0.98206(15) 0.34715(13) 0.0210(3) Uani 1 1 d . . .
C10 C 0.8587(2) 0.98126(14) 0.34949(13) 0.0209(3) Uani 1 1 d . . .
C11 C 0.7035(2) 0.76495(15) 0.33395(14) 0.0230(3) Uani 1 1 d . . .
C12 C 0.9934(2) 1.08796(15) 0.35594(14) 0.0250(3) Uani 1 1 d . . .
C13 C 0.9456(2) 1.22073(16) 0.35863(17) 0.0347(4) Uani 1 1 d . . .
H13A H 1.0522 1.2830 0.3827 0.052 Uiso 1 1 calc R . .
H13B H 0.8807 1.2326 0.4131 0.052 Uiso 1 1 calc R . .
H13C H 0.8724 1.2338 0.2819 0.052 Uiso 1 1 calc R . .
C14 C 0.29355(19) 0.79496(15) 0.20422(13) 0.0228(3) Uani 1 1 d . . .
C15 C 0.2970(2) 0.68323(17) 0.13230(13) 0.0248(3) Uani 1 1 d . . .
C16 C 0.1813(2) 0.67580(16) 0.02338(14) 0.0274(3) Uani 1 1 d . . .
C17 C 0.1766(2) 0.86964(18) 0.14705(15) 0.0285(4) Uani 1 1 d . . .
C18 C 0.1403(2) 0.57430(18) -0.07401(14) 0.0330(4) Uani 1 1 d . . .
C19 C 0.2453(3) 0.4661(2) -0.06312(16) 0.0397(5) Uani 1 1 d . . .
H19A H 0.1716 0.3881 -0.1081 0.060 Uiso 1 1 calc R . .
H19B H 0.2900 0.4524 0.0177 0.060 Uiso 1 1 calc R . .
H19C H 0.3437 0.4864 -0.0919 0.060 Uiso 1 1 calc R . .
H3 H 0.573(2) 0.8033(17) 0.5542(15) 0.020(4) Uiso 1 1 d . . .
H5 H 0.167(3) 0.598(2) 0.3047(17) 0.035(5) Uiso 1 1 d . . .
H9 H 0.639(2) 1.0534(17) 0.3524(14) 0.014(4) Uiso 1 1 d . . .
H11 H 0.674(2) 0.6737(18) 0.3330(15) 0.026(5) Uiso 1 1 d . . .
H15 H 0.364(2) 0.6199(17) 0.1539(15) 0.018(4) Uiso 1 1 d . . .
H17 H 0.147(3) 0.9441(19) 0.1763(16) 0.029(5) Uiso 1 1 d . . .
O50 O 0.3951(5) -0.1527(3) 0.8716(3) 0.0577(9) Uani 0.50 1 d P A -1
C50 C 0.4739(6) -0.0745(4) 0.9525(3) 0.0390(9) Uani 0.50 1 d P A -1
C51 C 0.4195(9) 0.0554(6) 0.9662(6) 0.0495(14) Uani 0.50 1 d P A -1
H51A H 0.5178 0.1214 0.9733 0.074 Uiso 0.50 1 calc PR A -1
H51B H 0.3843 0.0653 1.0353 0.074 Uiso 0.50 1 calc PR A -1
H51C H 0.3208 0.0646 0.8988 0.074 Uiso 0.50 1 calc PR A -1
C52 C 0.6288(8) -0.1056(7) 1.0457(5) 0.0514(15) Uani 0.50 1 d P A -1
H52A H 0.6587 -0.1891 1.0227 0.077 Uiso 0.50 1 calc PR A -1
H52B H 0.5998 -0.1086 1.1170 0.077 Uiso 0.50 1 calc PR A -1
H52C H 0.7289 -0.0393 1.0581 0.077 Uiso 0.50 1 calc PR A -1

loop_
_atom_site_aniso_label
_atom_site_aniso_U_11
_atom_site_aniso_U_22
_atom_site_aniso_U_33
_atom_site_aniso_U_23
_atom_site_aniso_U_13
_atom_site_aniso_U_12
S1 0.02200(19) 0.01960(18) 0.0259(2) -0.00182(14) 0.00735(15) -0.00478(14)
S2 0.01907(18) 0.02139(19) 0.0341(2) 0.00173(16) 0.00883(16) 0.00109(14)
S3 0.0297(2) 0.0378(3) 0.0268(2) 0.00746(18) -0.00509(17) -0.00179(18)
O1 0.0404(7) 0.0281(6) 0.0310(6) 0.0079(5) 0.0118(5) -0.0024(5)
O2 0.0229(6) 0.0305(6) 0.0396(7) -0.0034(5) 0.0112(5) -0.0054(5)
O3 0.0549(9) 0.0464(8) 0.0269(7) 0.0007(6) -0.0096(6) -0.0112(7)
C1 0.0167(7) 0.0221(7) 0.0212(7) 0.0015(6) 0.0030(5) 0.0004(5)
C2 0.0164(7) 0.0212(7) 0.0211(7) -0.0003(6) 0.0051(5) 0.0013(5)
C3 0.0159(6) 0.0186(7) 0.0221(7) -0.0011(6) 0.0048(6) -0.0004(5)
C4 0.0180(7) 0.0194(7) 0.0222(7) -0.0009(6) 0.0056(6) -0.0003(5)
C5 0.0195(7) 0.0246(8) 0.0209(7) -0.0012(6) 0.0040(6) -0.0024(6)
C6 0.0250(8) 0.0251(8) 0.0237(8) 0.0032(6) 0.0069(6) 0.0009(6)
C7 0.0392(11) 0.0518(12) 0.0256(9) 0.0088(8) -0.0018(8) -0.0166(9)
C8 0.0175(7) 0.0212(7) 0.0176(7) 0.0003(5) 0.0035(5) -0.0003(5)
C9 0.0207(7) 0.0191(7) 0.0203(7) -0.0003(6) 0.0042(6) -0.0006(6)
C10 0.0206(7) 0.0186(7) 0.0211(7) 0.0002(6) 0.0051(6) -0.0007(6)
C11 0.0198(7) 0.0201(7) 0.0274(8) 0.0021(6) 0.0068(6) -0.0020(6)
C12 0.0232(7) 0.0239(8) 0.0238(7) -0.0020(6) 0.0056(6) -0.0048(6)
C13 0.0347(9) 0.0216(8) 0.0460(11) 0.0012(7) 0.0135(8) -0.0039(7)
C14 0.0166(7) 0.0284(8) 0.0210(7) 0.0030(6) 0.0044(6) -0.0028(6)
C15 0.0211(7) 0.0291(8) 0.0216(7) 0.0031(6) 0.0047(6) -0.0026(6)
C16 0.0237(8) 0.0308(8) 0.0231(8) 0.0046(6) 0.0041(6) -0.0067(6)
C17 0.0239(8) 0.0312(9) 0.0254(8) 0.0050(7) 0.0015(6) 0.0000(7)
C18 0.0338(9) 0.0369(10) 0.0218(8) 0.0020(7) 0.0063(7) -0.0147(7)
C19 0.0408(11) 0.0459(11) 0.0284(9) -0.0062(8) 0.0114(8) -0.0045(9)
O50 0.058(2) 0.055(2) 0.0452(18) -0.0060(15) -0.0010(15) 0.0050(16)
C50 0.044(2) 0.046(2) 0.0278(19) 0.0050(17) 0.0144(17) -0.0012(18)
C51 0.053(4) 0.051(4) 0.049(3) 0.007(3) 0.023(3) 0.003(2)
C52 0.048(3) 0.072(5) 0.028(2) 0.010(3) 0.004(2) 0.003(3)

loop_
_atom_type_symbol
_atom_type_description
_atom_type_scat_dispersion_real
_atom_type_scat_dispersion_imag
_atom_type_scat_source
C C 0.0033 0.0016 'International Tables Vol C Tables 4.2.6.8 and 6.1.1.4'
H H 0.0000 0.0000 'International Tables Vol C Tables 4.2.6.8 and 6.1.1.4'
O O 0.0106 0.0060 'International Tables Vol C Tables 4.2.6.8 and 6.1.1.4'
S S 0.1246 0.1234 'International Tables Vol C Tables 4.2.6.8 and 6.1.1.4'

loop_
_geom_angle_atom_site_label_1
_geom_angle_atom_site_label_2
_geom_angle_atom_site_label_3
_geom_angle
_geom_angle_site_symmetry_1
_geom_angle_site_symmetry_3
_geom_angle_publ_flag
C5 S1 C4 91.47(8) . . ?
C11 S2 C10 91.48(8) . . ?
C17 S3 C16 91.32(8) . . ?
C14 C1 C2 113.42(12) . . ?
C14 C1 C8 110.65(13) . . ?
C2 C1 C8 111.45(12) . . ?
C14 C1 H1 107.0 . . ?
C2 C1 H1 107.0 . . ?
C8 C1 H1 107.0 . . ?
C5 C2 C3 111.29(14) . . ?
C5 C2 C1 126.68(14) . . ?
C3 C2 C1 121.96(13) . . ?
C4 C3 C2 113.35(13) . . ?
C4 C3 H3 125.2(11) . . ?
C2 C3 H3 121.4(11) . . ?
C3 C4 C6 128.81(14) . . ?
C3 C4 S1 111.17(11) . . ?
C6 C4 S1 120.02(12) . . ?
C2 C5 S1 112.71(12) . . ?
C2 C5 H5 128.6(13) . . ?
S1 C5 H5 118.7(13) . . ?
O1 C6 C4 121.12(15) . . ?
O1 C6 C7 121.20(15) . . ?
C4 C6 C7 117.68(15) . . ?
C6 C7 H7A 109.5 . . ?
C6 C7 H7B 109.5 . . ?
H7A C7 H7B 109.5 . . ?
C6 C7 H7C 109.5 . . ?
H7A C7 H7C 109.5 . . ?
H7B C7 H7C 109.5 . . ?
C11 C8 C9 111.61(14) . . ?
C11 C8 C1 124.55(14) . . ?
C9 C8 C1 123.80(14) . . ?
C10 C9 C8 112.74(14) . . ?
C10 C9 H9 124.1(11) . . ?
C8 C9 H9 123.2(11) . . ?
C9 C10 C12 130.10(15) . . ?
C9 C10 S2 111.29(11) . . ?
C12 C10 S2 118.61(12) . . ?
C8 C11 S2 112.87(12) . . ?
C8 C11 H11 126.7(11) . . ?
S2 C11 H11 120.3(11) . . ?
O2 C12 C10 120.12(15) . . ?
O2 C12 C13 121.72(15) . . ?
C10 C12 C13 118.14(15) . . ?
C12 C13 H13A 109.5 . . ?
C12 C13 H13B 109.5 . . ?
H13A C13 H13B 109.5 . . ?
C12 C13 H13C 109.5 . . ?
H13A C13 H13C 109.5 . . ?
H13B C13 H13C 109.5 . . ?
C17 C14 C15 111.57(14) . . ?
C17 C14 C1 123.39(15) . . ?
C15 C14 C1 125.04(14) . . ?
C16 C15 C14 112.92(16) . . ?
C16 C15 H15 121.3(11) . . ?
C14 C15 H15 125.8(11) . . ?
C15 C16 C18 129.71(17) . . ?
C15 C16 S3 111.20(13) . . ?
C18 C16 S3 119.06(13) . . ?
C14 C17 S3 112.98(14) . . ?
C14 C17 H17 127.5(12) . . ?
S3 C17 H17 119.4(12) . . ?
O3 C18 C16 119.78(19) . . ?
O3 C18 C19 121.21(17) . . ?
C16 C18 C19 119.01(16) . . ?
C18 C19 H19A 109.5 . . ?
C18 C19 H19B 109.5 . . ?
H19A C19 H19B 109.5 . . ?
C18 C19 H19C 109.5 . . ?
H19A C19 H19C 109.5 . . ?
H19B C19 H19C 109.5 . . ?
O50 C50 C51 121.5(5) . . ?
O50 C50 C52 120.9(5) . . ?
C51 C50 C52 117.5(5) . . ?

loop_
_geom_bond_atom_site_label_1
_geom_bond_atom_site_label_2
_geom_bond_distance
_geom_bond_site_symmetry_2
_geom_bond_publ_flag
S1 C5 1.7107(17) . ?
S1 C4 1.7220(15) . ?
S2 C11 1.7052(16) . ?
S2 C10 1.7203(16) . ?
S3 C17 1.7093(17) . ?
S3 C16 1.7266(19) . ?
O1 C6 1.218(2) . ?
O2 C12 1.224(2) . ?
O3 C18 1.221(2) . ?
C1 C14 1.516(2) . ?
C1 C2 1.517(2) . ?
C1 C8 1.519(2) . ?
C1 H1 1.0000 . ?
C2 C5 1.369(2) . ?
C2 C3 1.419(2) . ?
C3 C4 1.368(2) . ?
C3 H3 0.910(19) . ?
C4 C6 1.466(2) . ?
C5 H5 0.93(2) . ?
C6 C7 1.496(2) . ?
C7 H7A 0.9800 . ?
C7 H7B 0.9800 . ?
C7 H7C 0.9800 . ?
C8 C11 1.364(2) . ?
C8 C9 1.420(2) . ?
C9 C10 1.374(2) . ?
C9 H9 0.894(17) . ?
C10 C12 1.465(2) . ?
C11 H11 0.966(19) . ?
C12 C13 1.492(2) . ?
C13 H13A 0.9800 . ?
C13 H13B 0.9800 . ?
C13 H13C 0.9800 . ?
C14 C17 1.362(2) . ?
C14 C15 1.423(2) . ?
C15 C16 1.372(2) . ?
C15 H15 0.912(18) . ?
C16 C18 1.471(2) . ?
C17 H17 0.92(2) . ?
C18 C19 1.485(3) . ?
C19 H19A 0.9800 . ?
C19 H19B 0.9800 . ?
C19 H19C 0.9800 . ?
O50 C50 1.202(5) . ?
C50 C51 1.495(7) . ?
C50 C52 1.505(7) . ?
C51 H51A 0.9800 . ?
C51 H51B 0.9800 . ?
C51 H51C 0.9800 . ?
C52 H52A 0.9800 . ?
C52 H52B 0.9800 . ?
C52 H52C 0.9800 . ?

loop_
_geom_torsion_atom_site_label_1
_geom_torsion_atom_site_label_2
_geom_torsion_atom_site_label_3
_geom_torsion_atom_site_label_4
_geom_torsion
_geom_torsion_site_symmetry_1
_geom_torsion_site_symmetry_2
_geom_torsion_site_symmetry_3
_geom_torsion_site_symmetry_4
_geom_torsion_publ_flag
C14 C1 C2 C5 -7.8(2) . . . . ?
C8 C1 C2 C5 -133.46(16) . . . . ?
C14 C1 C2 C3 175.29(14) . . . . ?
C8 C1 C2 C3 49.62(19) . . . . ?
C5 C2 C3 C4 -0.7(2) . . . . ?
C1 C2 C3 C4 176.68(14) . . . . ?
C2 C3 C4 C6 -179.70(15) . . . . ?
C2 C3 C4 S1 0.60(17) . . . . ?
C5 S1 C4 C3 -0.30(13) . . . . ?
C5 S1 C4 C6 179.97(14) . . . . ?
C3 C2 C5 S1 0.43(18) . . . . ?
C1 C2 C5 S1 -176.76(12) . . . . ?
C4 S1 C5 C2 -0.09(13) . . . . ?
C3 C4 C6 O1 179.90(16) . . . . ?
S1 C4 C6 O1 -0.4(2) . . . . ?
C3 C4 C6 C7 -0.7(3) . . . . ?
S1 C4 C6 C7 178.97(14) . . . . ?
C14 C1 C8 C11 -80.56(19) . . . . ?
C2 C1 C8 C11 46.6(2) . . . . ?
C14 C1 C8 C9 96.88(17) . . . . ?
C2 C1 C8 C9 -135.93(15) . . . . ?
C11 C8 C9 C10 0.30(19) . . . . ?
C1 C8 C9 C10 -177.43(14) . . . . ?
C8 C9 C10 C12 178.61(15) . . . . ?
C8 C9 C10 S2 -0.11(17) . . . . ?
C11 S2 C10 C9 -0.08(12) . . . . ?
C11 S2 C10 C12 -178.96(13) . . . . ?
C9 C8 C11 S2 -0.36(17) . . . . ?
C1 C8 C11 S2 177.35(12) . . . . ?
C10 S2 C11 C8 0.26(13) . . . . ?
C9 C10 C12 O2 -179.75(16) . . . . ?
S2 C10 C12 O2 -1.1(2) . . . . ?
C9 C10 C12 C13 -1.2(3) . . . . ?
S2 C10 C12 C13 177.43(13) . . . . ?
C2 C1 C14 C17 120.45(17) . . . . ?
C8 C1 C14 C17 -113.46(17) . . . . ?
C2 C1 C14 C15 -60.5(2) . . . . ?
C8 C1 C14 C15 65.59(19) . . . . ?
C17 C14 C15 C16 -0.7(2) . . . . ?
C1 C14 C15 C16 -179.85(14) . . . . ?
C14 C15 C16 C18 -177.26(16) . . . . ?
C14 C15 C16 S3 0.68(18) . . . . ?
C17 S3 C16 C15 -0.38(13) . . . . ?
C17 S3 C16 C18 177.80(14) . . . . ?
C15 C14 C17 S3 0.40(19) . . . . ?
C1 C14 C17 S3 179.56(12) . . . . ?
C16 S3 C17 C14 -0.02(14) . . . . ?
C15 C16 C18 O3 173.63(18) . . . . ?
S3 C16 C18 O3 -4.2(2) . . . . ?
C15 C16 C18 C19 -6.4(3) . . . . ?
S3 C16 C18 C19 175.85(13) . . . . ?
H1 C1 C2 C5 109.9 . . . . ?
H1 C1 C8 C11 163.2 . . . . ?
H1 C1 C14 C17 2.7 . . . . ?
